data_1549478
loop_
_publ_author_name
'Hooper, Thomas N.'
'Gar\,con, Mart\'i'
'White, Andrew J. P.'
'Crimmin, Mark R.'

_publ_section_title
;
 Room temperature catalytic carbon-hydrogen bond alumination of
 unactivated arenes: mechanism and selectivity.
;
_journal_issue 24
_journal_name_full 'Chemical science'
_journal_page_first 5435
_journal_page_last 5440
_journal_paper_doi 10.1039/c8sc02072h
_journal_volume 9
_journal_year 2018
_chemical_formula_moiety 'C76 H115 Al2 N4 P Pd, 1.5(C6 H14)'
_chemical_formula_sum 'C85 H136 Al2 N4 P Pd'
_chemical_formula_weight 1405.30
_chemical_name_systematic '[Pd(PCy3)(Dipp-BDIAl)2]'
_chemical_properties_physical Air-sensitive,Moisture-sensitive
_space_group_crystal_system triclinic
_space_group_IT_number 2
_space_group_name_Hall '-P 1'
_space_group_name_H-M_alt 'P -1'
_symmetry_space_group_name_Hall '-P 1'
_symmetry_space_group_name_H-M 'P -1'
_atom_sites_solution_hydrogens geom
_audit_creation_method SHELXL-2017/1
_audit_update_record
;
2018-03-13 deposited with the CCDC.
2018-05-29 downloaded from the CCDC.
;
_cell_angle_alpha 94.720(5)
_cell_angle_beta 98.247(4)
_cell_angle_gamma 108.643(6)
_cell_formula_units_Z 2
_cell_length_a 13.2046(8)
_cell_length_b 14.1589(11)
_cell_length_c 23.4405(11)
_cell_measurement_reflns_used 5376
_cell_measurement_temperature 173(2)
_cell_measurement_theta_max 25.2930
_cell_measurement_theta_min 2.6090
_cell_volume 4071.1(5)
_computing_cell_refinement 'CrysAlisPro 1.171.38.43 (Rigaku OD, 2015)'
_computing_data_collection 'CrysAlisPro 1.171.38.43 (Rigaku OD, 2015)'
_computing_data_reduction 'CrysAlisPro 1.171.38.43 (Rigaku OD, 2015)'
_computing_structure_refinement 'SHELXL-2017/1 (Sheldrick, 2017)'
_computing_structure_solution 'SHELXS-2014 (Sheldrick, 2014)'
_diffrn_ambient_environment N~2~
_diffrn_ambient_temperature 173.00(14)
_diffrn_detector 'CCD plate'
_diffrn_detector_area_resol_mean 16.0382
_diffrn_detector_type Eos
_diffrn_measured_fraction_theta_full 0.988
_diffrn_measured_fraction_theta_max 0.798
_diffrn_measurement_device 'four-circle diffractometer'
_diffrn_measurement_device_type 'Xcalibur, Eos'
_diffrn_radiation_monochromator graphite
_diffrn_radiation_probe x-ray
_diffrn_radiation_type 'Mo K\a'
_diffrn_radiation_wavelength 0.71073
_diffrn_reflns_av_R_equivalents 0.0373
_diffrn_reflns_av_unetI/netI 0.1108
_diffrn_reflns_Laue_measured_fraction_full 0.988
_diffrn_reflns_Laue_measured_fraction_max 0.798
_diffrn_reflns_limit_h_max 15
_diffrn_reflns_limit_h_min -17
_diffrn_reflns_limit_k_max 16
_diffrn_reflns_limit_k_min -15
_diffrn_reflns_limit_l_max 21
_diffrn_reflns_limit_l_min -28
_diffrn_reflns_number 23629
_diffrn_reflns_point_group_measured_fraction_full 0.988
_diffrn_reflns_point_group_measured_fraction_max 0.798
_diffrn_reflns_theta_full 25.242
_diffrn_reflns_theta_max 28.248
_diffrn_reflns_theta_min 2.497
_diffrn_source 'fine-focus sealed X-ray tube'
_diffrn_source_type 'Enhance (Mo) X-ray Source'
_exptl_absorpt_coefficient_mu 0.313
_exptl_absorpt_correction_T_max 0.972
_exptl_absorpt_correction_T_min 0.915
_exptl_absorpt_correction_type analytical
_exptl_absorpt_process_details
;
CrysAlisPro 1.171.38.43 (Rigaku Oxford Diffraction, 2015)
Analytical numeric absorption correction using a multifaceted crystal
            model based on expressions derived by R.C. Clark & J.S. Reid.
(Clark, R. C. & Reid, J. S. (1995). Acta Cryst. A51, 887-897)
Empirical absorption correction using spherical harmonics,
 implemented in SCALE3 ABSPACK scaling algorithm.
;
_exptl_crystal_colour black
_exptl_crystal_density_diffrn 1.146
_exptl_crystal_description block
_exptl_crystal_F_000 1522
_exptl_crystal_recrystallization_method 'Re-crystallisation from solvent: hexane/heptane'
_exptl_crystal_size_max 0.424
_exptl_crystal_size_mid 0.173
_exptl_crystal_size_min 0.090
_refine_diff_density_max 1.053
_refine_diff_density_min -1.087
_refine_diff_density_rms 0.086
_refine_ls_extinction_method none
_refine_ls_goodness_of_fit_ref 1.044
_refine_ls_hydrogen_treatment constr
_refine_ls_matrix_type full
_refine_ls_number_parameters 861
_refine_ls_number_reflns 16085
_refine_ls_number_restraints 5
_refine_ls_restrained_S_all 1.046
_refine_ls_R_factor_all 0.1093
_refine_ls_R_factor_gt 0.0679
_refine_ls_shift/su_max 0.001
_refine_ls_shift/su_mean 0.000
_refine_ls_structure_factor_coef Fsqd
_refine_ls_weighting_details 'w=1/[\s^2^(Fo^2^)+(0.0642P)^2^+0.3615P] where P=(Fo^2^+2Fc^2^)/3'
_refine_ls_weighting_scheme calc
_refine_ls_wR_factor_gt 0.1424
_refine_ls_wR_factor_ref 0.1662
_reflns_Friedel_coverage 0.000
_reflns_number_gt 10859
_reflns_number_total 16085
_reflns_threshold_expression 'I > 2\s(I)'
_cod_data_source_file c8sc02072h4.cif
_cod_data_source_block PdAl2
_cod_depositor_comments 'Adding full bibliography for 1549475--1549478.cif.'
_cod_original_cell_volume 4071.0(5)
_cod_database_code 1549478
_shelx_shelxl_version_number 2017/1
_shelx_space_group_comment
;
The symmetry employed for this shelxl refinement is uniquely defined
by the following loop, which should always be used as a source of
symmetry information in preference to the above space-group names.
They are only intended as comments.
;

loop_
_space_group_symop_operation_xyz
'x, y, z'
'-x, -y, -z'

loop_
_atom_site_label
_atom_site_type_symbol
_atom_site_fract_x
_atom_site_fract_y
_atom_site_fract_z
_atom_site_U_iso_or_equiv
_atom_site_adp_type
_atom_site_occupancy
_atom_site_site_symmetry_order
_atom_site_calc_flag
_atom_site_refinement_flags_posn
_atom_site_refinement_flags_adp
Pd1 Pd 0.19137(3) 0.89325(2) 0.22746(2) 0.02658(11) Uani 1 1 d . .
P1 P 0.01389(9) 0.88038(9) 0.18130(4) 0.0279(3) Uani 1 1 d . .
C1 C -0.1020(4) 0.7919(3) 0.20728(18) 0.0330(10) Uani 1 1 d . .
H1 H -0.169766 0.788735 0.180733 0.040 Uiso 1 1 calc R U
C2 C -0.1149(4) 0.8230(4) 0.26943(18) 0.0377(11) Uani 1 1 d . .
H2A H -0.050439 0.824353 0.297338 0.045 Uiso 1 1 calc R U
H2B H -0.119771 0.891518 0.272744 0.045 Uiso 1 1 calc R U
C3 C -0.2173(4) 0.7489(4) 0.2843(2) 0.0472(13) Uani 1 1 d . .
H3A H -0.223813 0.769123 0.324716 0.057 Uiso 1 1 calc R U
H3B H -0.281984 0.751107 0.257994 0.057 Uiso 1 1 calc R U
C4 C -0.2144(4) 0.6428(5) 0.2785(2) 0.0620(17) Uani 1 1 d . .
H4A H -0.283811 0.596274 0.285652 0.074 Uiso 1 1 calc R U
H4B H -0.155197 0.638810 0.308274 0.074 Uiso 1 1 calc R U
C5 C -0.1963(5) 0.6099(4) 0.2185(3) 0.0581(15) Uani 1 1 d . .
H5A H -0.260985 0.603424 0.189205 0.070 Uiso 1 1 calc R U
H5B H -0.187192 0.543113 0.217747 0.070 Uiso 1 1 calc R U
C6 C -0.0962(4) 0.6851(4) 0.2026(2) 0.0443(12) Uani 1 1 d . .
H6A H -0.089871 0.663981 0.162295 0.053 Uiso 1 1 calc R U
H6B H -0.030408 0.685143 0.228891 0.053 Uiso 1 1 calc R U
C7 C -0.0297(4) 0.8333(4) 0.10050(19) 0.0466(14) Uani 1 1 d . .
H7 H -0.001858 0.775658 0.096090 0.056 Uiso 1 1 calc R U
C8 C -0.1509(4) 0.7843(4) 0.07521(19) 0.0544(15) Uani 1 1 d . .
H8A H -0.187398 0.835173 0.078623 0.065 Uiso 1 1 calc R U
H8B H -0.183914 0.730123 0.097859 0.065 Uiso 1 1 calc R U
C9 C -0.1692(5) 0.7399(5) 0.0107(2) 0.090(3) Uani 1 1 d . .
H9A H -0.143779 0.681305 0.008202 0.108 Uiso 1 1 calc R U
H9B H -0.247988 0.715635 -0.005299 0.108 Uiso 1 1 calc R U
C10 C -0.1150(5) 0.8093(6) -0.0235(2) 0.083(2) Uani 1 1 d . .
H10A H -0.147782 0.863039 -0.025699 0.099 Uiso 1 1 calc R U
H10B H -0.125736 0.774755 -0.063537 0.099 Uiso 1 1 calc R U
C11 C 0.0048(4) 0.8563(5) -0.0004(2) 0.0618(17) Uani 1 1 d . .
H11A H 0.036588 0.909556 -0.023884 0.074 Uiso 1 1 calc R U
H11B H 0.039826 0.804507 -0.004803 0.074 Uiso 1 1 calc R U
C12 C 0.0303(4) 0.9025(4) 0.0641(2) 0.0587(15) Uani 1 1 d . .
H12A H 0.109215 0.920890 0.078732 0.070 Uiso 1 1 calc R U
H12B H 0.011574 0.964797 0.067316 0.070 Uiso 1 1 calc R U
C13 C -0.0167(3) 0.9993(3) 0.19280(18) 0.0288(10) Uani 1 1 d . .
H13 H -0.012781 1.012756 0.235751 0.035 Uiso 1 1 calc R U
C14 C 0.0715(4) 1.0901(3) 0.17826(19) 0.0336(10) Uani 1 1 d . .
H14A H 0.143458 1.092026 0.198478 0.040 Uiso 1 1 calc R U
H14B H 0.071176 1.081916 0.135873 0.040 Uiso 1 1 calc R U
C15 C 0.0549(4) 1.1891(4) 0.19604(19) 0.0407(12) Uani 1 1 d . .
H15A H 0.109987 1.244634 0.182902 0.049 Uiso 1 1 calc R U
H15B H 0.065322 1.202087 0.238993 0.049 Uiso 1 1 calc R U
C16 C -0.0588(4) 1.1874(4) 0.1698(2) 0.0443(12) Uani 1 1 d . .
H16A H -0.069441 1.250359 0.184818 0.053 Uiso 1 1 calc R U
H16B H -0.066134 1.183560 0.126935 0.053 Uiso 1 1 calc R U
C17 C -0.1445(4) 1.0981(4) 0.1851(2) 0.0434(12) Uani 1 1 d . .
H17A H -0.217252 1.096933 0.166507 0.052 Uiso 1 1 calc R U
H17B H -0.141183 1.105613 0.227728 0.052 Uiso 1 1 calc R U
C18 C -0.1300(4) 0.9996(4) 0.16550(19) 0.0360(11) Uani 1 1 d . .
H18A H -0.138505 0.989350 0.122550 0.043 Uiso 1 1 calc R U
H18B H -0.186609 0.943416 0.177120 0.043 Uiso 1 1 calc R U
Al1 Al 0.28605(10) 0.99952(9) 0.31565(5) 0.0263(3) Uani 1 1 d . .
N1 N 0.2488(3) 0.9919(3) 0.39477(13) 0.0273(8) Uani 1 1 d . .
N2 N 0.4344(3) 1.0966(3) 0.35101(13) 0.0273(8) Uani 1 1 d . .
C21 C 0.3181(4) 1.0170(3) 0.44536(18) 0.0338(11) Uani 1 1 d . .
C22 C 0.4281(4) 1.0716(3) 0.45044(17) 0.0344(11) Uani 1 1 d . .
H22 H 0.472483 1.078908 0.487326 0.041 Uiso 1 1 calc R U
C23 C 0.4795(3) 1.1163(3) 0.40710(17) 0.0288(10) Uani 1 1 d . .
C24 C 0.2775(4) 0.9930(4) 0.50192(18) 0.0451(13) Uani 1 1 d . .
H24A H 0.222338 1.024062 0.507008 0.068 Uiso 1 1 calc R U
H24B H 0.338456 1.019502 0.534695 0.068 Uiso 1 1 calc R U
H24C H 0.245695 0.919898 0.500438 0.068 Uiso 1 1 calc R U
C25 C 0.5908(4) 1.1943(4) 0.42852(18) 0.0398(12) Uani 1 1 d . .
H25A H 0.646193 1.169261 0.415753 0.060 Uiso 1 1 calc R U
H25B H 0.604302 1.207269 0.471116 0.060 Uiso 1 1 calc R U
H25C H 0.594115 1.256821 0.412547 0.060 Uiso 1 1 calc R U
C26 C 0.1348(4) 0.9539(3) 0.39977(17) 0.0316(10) Uani 1 1 d . .
C27 C 0.0777(4) 1.0216(4) 0.40001(18) 0.0382(11) Uani 1 1 d . .
C28 C -0.0281(4) 0.9877(4) 0.41068(19) 0.0435(12) Uani 1 1 d . .
H28 H -0.068557 1.032416 0.411065 0.052 Uiso 1 1 calc R U
C29 C -0.0750(4) 0.8896(4) 0.4207(2) 0.0486(14) Uani 1 1 d . .
H29 H -0.146477 0.868012 0.429144 0.058 Uiso 1 1 calc R U
C30 C -0.0191(4) 0.8234(4) 0.41868(19) 0.0423(12) Uani 1 1 d . .
H30 H -0.052979 0.755777 0.424683 0.051 Uiso 1 1 calc R U
C31 C 0.0873(4) 0.8537(4) 0.40785(17) 0.0344(11) Uani 1 1 d . .
C32 C 0.1285(4) 1.1301(4) 0.3894(2) 0.0455(13) Uani 1 1 d . .
H32 H 0.178391 1.129273 0.361210 0.055 Uiso 1 1 calc R U
C33 C 0.0458(6) 1.1740(5) 0.3614(3) 0.0720(18) Uani 1 1 d . .
H33A H -0.002390 1.126288 0.328347 0.108 Uiso 1 1 calc R U
H33B H 0.083693 1.237279 0.347820 0.108 Uiso 1 1 calc R U
H33C H 0.002854 1.186854 0.390047 0.108 Uiso 1 1 calc R U
C34 C 0.1961(6) 1.1978(5) 0.4428(3) 0.084(2) Uani 1 1 d . .
H34A H 0.148914 1.208043 0.469646 0.126 Uiso 1 1 calc R U
H34B H 0.237359 1.262732 0.432214 0.126 Uiso 1 1 calc R U
H34C H 0.246530 1.167096 0.461707 0.126 Uiso 1 1 calc R U
C35 C 0.1464(4) 0.7786(3) 0.40356(19) 0.0376(11) Uani 1 1 d . .
H35 H 0.225890 0.817710 0.409645 0.045 Uiso 1 1 calc R U
C36 C 0.1142(4) 0.7204(4) 0.3421(2) 0.0437(12) Uani 1 1 d . .
H36A H 0.157096 0.675876 0.338314 0.066 Uiso 1 1 calc R U
H36B H 0.128051 0.767947 0.313642 0.066 Uiso 1 1 calc R U
H36C H 0.036773 0.680207 0.334897 0.066 Uiso 1 1 calc R U
C37 C 0.1295(5) 0.7070(4) 0.4499(2) 0.0605(15) Uani 1 1 d . .
H37A H 0.151048 0.746334 0.488693 0.091 Uiso 1 1 calc R U
H37B H 0.173893 0.663738 0.446421 0.091 Uiso 1 1 calc R U
H37C H 0.052678 0.665199 0.444025 0.091 Uiso 1 1 calc R U
C38 C 0.4994(3) 1.1560(3) 0.31318(17) 0.0287(10) Uani 1 1 d . .
C39 C 0.5838(4) 1.1284(3) 0.29434(18) 0.0334(10) Uani 1 1 d . .
C40 C 0.6487(4) 1.1916(4) 0.26190(19) 0.0426(12) Uani 1 1 d . .
H40 H 0.705404 1.173671 0.248317 0.051 Uiso 1 1 calc R U
C41 C 0.6333(4) 1.2787(4) 0.2490(2) 0.0442(13) Uani 1 1 d . .
H41 H 0.680196 1.321251 0.227446 0.053 Uiso 1 1 calc R U
C42 C 0.5502(4) 1.3055(3) 0.26689(19) 0.0379(11) Uani 1 1 d . .
H42 H 0.539797 1.366148 0.257410 0.045 Uiso 1 1 calc R U
C43 C 0.4813(4) 1.2441(3) 0.29887(18) 0.0345(11) Uani 1 1 d . .
C44 C 0.6078(4) 1.0349(4) 0.3090(2) 0.0390(11) Uani 1 1 d . .
H44 H 0.557591 1.002510 0.335316 0.047 Uiso 1 1 calc R U
C45 C 0.5870(4) 0.9596(4) 0.2552(2) 0.0481(13) Uani 1 1 d . .
H45A H 0.630856 0.991365 0.227143 0.072 Uiso 1 1 calc R U
H45B H 0.509833 0.937124 0.237549 0.072 Uiso 1 1 calc R U
H45C H 0.606856 0.901606 0.266001 0.072 Uiso 1 1 calc R U
C46 C 0.7253(4) 1.0575(4) 0.3410(2) 0.0538(14) Uani 1 1 d . .
H46A H 0.776289 1.086259 0.315420 0.081 Uiso 1 1 calc R U
H46B H 0.734724 0.994946 0.351780 0.081 Uiso 1 1 calc R U
H46C H 0.739576 1.105506 0.376248 0.081 Uiso 1 1 calc R U
C47 C 0.3912(4) 1.2763(4) 0.3180(2) 0.0504(14) Uani 1 1 d . .
H47 H 0.341818 1.217475 0.332562 0.060 Uiso 1 1 calc R U
C48 C 0.3236(5) 1.3041(5) 0.2694(3) 0.082(2) Uani 1 1 d . .
H48A H 0.365456 1.369082 0.259058 0.122 Uiso 1 1 calc R U
H48B H 0.257577 1.308894 0.281932 0.122 Uiso 1 1 calc R U
H48C H 0.303733 1.252373 0.235388 0.122 Uiso 1 1 calc R U
C49 C 0.4319(7) 1.3613(7) 0.3670(3) 0.127(4) Uani 1 1 d . .
H49A H 0.463999 1.339270 0.401494 0.190 Uiso 1 1 calc R U
H49B H 0.371268 1.382322 0.375738 0.190 Uiso 1 1 calc R U
H49C H 0.487002 1.418089 0.355751 0.190 Uiso 1 1 calc R U
Al2 Al 0.29434(10) 0.79993(9) 0.19200(5) 0.0260(3) Uani 1 1 d . .
N3 N 0.3758(3) 0.8163(3) 0.12667(14) 0.0277(8) Uani 1 1 d . .
N4 N 0.3620(3) 0.7002(2) 0.21857(13) 0.0252(8) Uani 1 1 d . .
C51 C 0.4660(4) 0.7942(3) 0.12378(18) 0.0310(10) Uani 1 1 d . .
C52 C 0.5018(3) 0.7345(3) 0.16079(17) 0.0309(10) Uani 1 1 d . .
H52 H 0.570571 0.728506 0.157888 0.037 Uiso 1 1 calc R U
C53 C 0.4479(4) 0.6834(3) 0.20110(17) 0.0283(10) Uani 1 1 d . .
C54 C 0.5330(4) 0.8309(4) 0.07809(19) 0.0416(12) Uani 1 1 d . .
H54A H 0.493686 0.794235 0.039832 0.062 Uiso 1 1 calc R U
H54B H 0.602495 0.819219 0.086857 0.062 Uiso 1 1 calc R U
H54C H 0.546296 0.902992 0.077864 0.062 Uiso 1 1 calc R U
C55 C 0.4892(4) 0.6039(3) 0.22497(18) 0.0339(10) Uani 1 1 d . .
H55A H 0.518608 0.624115 0.266630 0.051 Uiso 1 1 calc R U
H55B H 0.546531 0.596297 0.204550 0.051 Uiso 1 1 calc R U
H55C H 0.429316 0.539616 0.219193 0.051 Uiso 1 1 calc R U
C56 C 0.3338(3) 0.8534(3) 0.07561(17) 0.0286(10) Uani 1 1 d . .
C57 C 0.2740(4) 0.7829(4) 0.02742(19) 0.0370(11) Uani 1 1 d . .
C58 C 0.2419(4) 0.8181(4) -0.02330(19) 0.0431(13) Uani 1 1 d . .
H58 H 0.204636 0.771330 -0.057126 0.052 Uiso 1 1 calc R U
C59 C 0.2630(4) 0.9187(4) -0.0255(2) 0.0445(13) Uani 1 1 d . .
H59 H 0.239377 0.941105 -0.060519 0.053 Uiso 1 1 calc R U
C60 C 0.3182(4) 0.9874(4) 0.02282(19) 0.0388(11) Uani 1 1 d . .
H60 H 0.330978 1.057028 0.021358 0.047 Uiso 1 1 calc R U
C61 C 0.3561(3) 0.9555(3) 0.07445(17) 0.0307(10) Uani 1 1 d . .
C62 C 0.2434(4) 0.6703(4) 0.0278(2) 0.0507(14) Uani 1 1 d . .
H62 H 0.284491 0.658550 0.064295 0.061 Uiso 1 1 calc R U
C63 C 0.1220(5) 0.6240(4) 0.0287(3) 0.0671(17) Uani 1 1 d . .
H63A H 0.080206 0.638707 -0.005414 0.101 Uiso 1 1 calc R U
H63B H 0.105468 0.652756 0.064193 0.101 Uiso 1 1 calc R U
H63C H 0.102674 0.551023 0.027730 0.101 Uiso 1 1 calc R U
C64 C 0.2704(6) 0.6164(5) -0.0236(3) 0.091(2) Uani 1 1 d . .
H64A H 0.245358 0.543764 -0.021918 0.137 Uiso 1 1 calc R U
H64B H 0.349189 0.640596 -0.022148 0.137 Uiso 1 1 calc R U
H64C H 0.234123 0.629924 -0.059935 0.137 Uiso 1 1 calc R U
C65 C 0.4220(4) 1.0358(3) 0.12447(18) 0.0346(11) Uani 1 1 d . .
H65 H 0.448842 1.001695 0.156039 0.042 Uiso 1 1 calc R U
C66 C 0.5212(4) 1.1099(4) 0.1070(2) 0.0516(14) Uani 1 1 d . .
H66A H 0.566089 1.073254 0.092586 0.077 Uiso 1 1 calc R U
H66B H 0.563732 1.158983 0.140821 0.077 Uiso 1 1 calc R U
H66C H 0.497298 1.145071 0.076215 0.077 Uiso 1 1 calc R U
C67 C 0.3521(4) 1.0902(4) 0.1489(2) 0.0464(13) Uani 1 1 d . .
H67A H 0.396823 1.142365 0.180944 0.070 Uiso 1 1 calc R U
H67B H 0.293237 1.041933 0.163377 0.070 Uiso 1 1 calc R U
H67C H 0.321288 1.121293 0.118242 0.070 Uiso 1 1 calc R U
C68 C 0.3116(3) 0.6353(3) 0.25873(18) 0.0287(10) Uani 1 1 d . .
C69 C 0.3602(4) 0.6525(3) 0.31789(18) 0.0316(10) Uani 1 1 d . .
C70 C 0.3112(4) 0.5838(4) 0.3536(2) 0.0414(12) Uani 1 1 d . .
H70 H 0.342597 0.593084 0.393656 0.050 Uiso 1 1 calc R U
C71 C 0.2187(5) 0.5031(4) 0.3323(2) 0.0454(13) Uani 1 1 d . .
H71 H 0.187514 0.456757 0.357243 0.055 Uiso 1 1 calc R U
C72 C 0.1714(4) 0.4895(4) 0.2749(2) 0.0419(12) Uani 1 1 d . .
H72 H 0.106851 0.433976 0.260796 0.050 Uiso 1 1 calc R U
C73 C 0.2151(4) 0.5546(3) 0.23690(19) 0.0348(11) Uani 1 1 d . .
C74 C 0.4595(4) 0.7423(4) 0.34383(18) 0.0366(11) Uani 1 1 d . .
H74 H 0.492670 0.772988 0.311078 0.044 Uiso 1 1 calc R U
C75 C 0.4260(4) 0.8211(4) 0.37776(19) 0.0439(12) Uani 1 1 d . .
H75A H 0.392206 0.792410 0.409841 0.066 Uiso 1 1 calc R U
H75B H 0.373975 0.841308 0.351721 0.066 Uiso 1 1 calc R U
H75C H 0.490384 0.880029 0.393430 0.066 Uiso 1 1 calc R U
C76 C 0.5464(4) 0.7149(4) 0.3835(2) 0.0546(14) Uani 1 1 d . .
H76A H 0.611838 0.774367 0.395199 0.082 Uiso 1 1 calc R U
H76B H 0.564314 0.661481 0.362266 0.082 Uiso 1 1 calc R U
H76C H 0.518359 0.691314 0.418113 0.082 Uiso 1 1 calc R U
C77 C 0.1628(4) 0.5355(4) 0.1731(2) 0.0414(12) Uani 1 1 d . .
H77 H 0.181508 0.601919 0.158093 0.050 Uiso 1 1 calc R U
C78 C 0.0376(4) 0.4896(4) 0.1627(3) 0.0657(17) Uani 1 1 d . .
H78A H 0.016329 0.418862 0.169134 0.098 Uiso 1 1 calc R U
H78B H 0.007672 0.493935 0.122681 0.098 Uiso 1 1 calc R U
H78C H 0.009279 0.526770 0.189876 0.098 Uiso 1 1 calc R U
C79 C 0.2092(5) 0.4691(4) 0.1378(2) 0.0597(15) Uani 1 1 d . .
H79A H 0.193924 0.403791 0.152204 0.090 Uiso 1 1 calc R U
H79B H 0.287888 0.501749 0.141951 0.090 Uiso 1 1 calc R U
H79C H 0.175493 0.459080 0.096736 0.090 Uiso 1 1 calc R U
C81 C 0.4742(5) 1.4562(4) 0.0156(2) 0.0592(15) Uani 1 1 d . .
H81A H 0.394478 1.441011 0.007772 0.071 Uiso 1 1 calc R U
H81B H 0.488788 1.396434 -0.001231 0.071 Uiso 1 1 calc R U
C82 C 0.5119(7) 1.4722(5) 0.0797(2) 0.079(2) Uani 1 1 d . .
H82A H 0.493491 1.529414 0.097014 0.094 Uiso 1 1 calc R U
H82B H 0.592032 1.490764 0.087800 0.094 Uiso 1 1 calc R U
C83 C 0.4629(7) 1.3810(5) 0.1090(3) 0.102(3) Uani 1 1 d . .
H83A H 0.481948 1.324222 0.092775 0.153 Uiso 1 1 calc R U
H83B H 0.383708 1.363280 0.102370 0.153 Uiso 1 1 calc R U
H83C H 0.491432 1.396452 0.150956 0.153 Uiso 1 1 calc R U
C91 C -0.0758(9) 0.3873(9) 0.3346(6) 0.186(6) Uani 1 1 d D .
H91A H -0.135063 0.375297 0.301528 0.278 Uiso 1 1 calc R U
H91B H -0.045153 0.332899 0.331929 0.278 Uiso 1 1 calc R U
H91C H -0.019132 0.451657 0.333868 0.278 Uiso 1 1 calc R U
C92 C -0.1166(14) 0.3904(12) 0.3874(6) 0.210(7) Uani 1 1 d D .
H92A H -0.055485 0.403104 0.420160 0.252 Uiso 1 1 calc R U
H92B H -0.169378 0.323123 0.388648 0.252 Uiso 1 1 calc R U
C93 C -0.1713(12) 0.4679(10) 0.3973(8) 0.219(9) Uani 1 1 d D .
H93A H -0.122806 0.533918 0.390551 0.262 Uiso 1 1 calc R U
H93B H -0.238874 0.449404 0.368089 0.262 Uiso 1 1 calc R U
C94 C -0.1980(18) 0.4787(13) 0.4542(7) 0.37(2) Uani 1 1 d D .
H94A H -0.132383 0.513655 0.484017 0.447 Uiso 1 1 calc R U
H94B H -0.237353 0.412739 0.465382 0.447 Uiso 1 1 calc R U
C95 C -0.2702(11) 0.5421(11) 0.4450(5) 0.210(8) Uani 1 1 d D .
H95A H -0.226383 0.613827 0.446600 0.252 Uiso 1 1 calc R U
H95B H -0.319957 0.519090 0.406926 0.252 Uiso 1 1 calc R U
C96 C -0.3329(12) 0.5268(8) 0.4944(4) 0.231(9) Uani 1 1 d D .
H96A H -0.377684 0.455823 0.491118 0.346 Uiso 1 1 calc R U
H96B H -0.379729 0.568408 0.492745 0.346 Uiso 1 1 calc R U
H96C H -0.281930 0.546360 0.531578 0.346 Uiso 1 1 calc R U

loop_
_atom_site_aniso_label
_atom_site_aniso_U_11
_atom_site_aniso_U_22
_atom_site_aniso_U_33
_atom_site_aniso_U_23
_atom_site_aniso_U_13
_atom_site_aniso_U_12
Pd1 0.01643(18) 0.0319(2) 0.03213(19) 0.00587(13) 0.00037(13) 0.01043(14)
P1 0.0173(6) 0.0352(7) 0.0309(6) 0.0059(5) -0.0006(5) 0.0104(5)
C1 0.020(2) 0.040(3) 0.040(2) 0.0124(19) 0.001(2) 0.010(2)
C2 0.020(2) 0.049(3) 0.044(3) 0.015(2) 0.002(2) 0.010(2)
C3 0.024(3) 0.067(4) 0.046(3) 0.020(2) 0.005(2) 0.008(3)
C4 0.023(3) 0.080(4) 0.082(4) 0.048(3) 0.009(3) 0.007(3)
C5 0.035(3) 0.040(3) 0.098(4) 0.024(3) 0.007(3) 0.009(3)
C6 0.026(3) 0.048(3) 0.059(3) 0.014(2) 0.004(2) 0.012(2)
C7 0.020(3) 0.066(4) 0.039(3) 0.001(2) -0.001(2) -0.001(2)
C8 0.036(3) 0.072(4) 0.036(3) 0.004(2) -0.003(2) -0.004(3)
C9 0.049(4) 0.122(6) 0.055(4) 0.006(4) -0.009(3) -0.023(4)
C10 0.048(4) 0.144(7) 0.041(3) 0.002(3) -0.001(3) 0.018(4)
C11 0.035(3) 0.114(5) 0.039(3) 0.017(3) 0.008(3) 0.025(3)
C12 0.027(3) 0.081(4) 0.060(3) 0.009(3) 0.002(3) 0.010(3)
C13 0.018(2) 0.035(3) 0.034(2) 0.0074(18) -0.0007(18) 0.011(2)
C14 0.022(2) 0.033(3) 0.045(3) 0.0116(19) 0.005(2) 0.007(2)
C15 0.041(3) 0.043(3) 0.040(3) 0.011(2) 0.002(2) 0.016(2)
C16 0.044(3) 0.039(3) 0.057(3) 0.013(2) 0.008(3) 0.023(3)
C17 0.032(3) 0.057(3) 0.048(3) 0.014(2) 0.004(2) 0.025(3)
C18 0.021(2) 0.046(3) 0.048(3) 0.016(2) 0.003(2) 0.018(2)
Al1 0.0167(7) 0.0308(7) 0.0323(7) 0.0059(5) 0.0006(5) 0.0104(6)
N1 0.0177(19) 0.038(2) 0.0271(18) 0.0060(15) 0.0032(15) 0.0115(16)
N2 0.0174(19) 0.038(2) 0.0287(19) 0.0070(15) 0.0010(15) 0.0122(17)
C21 0.031(3) 0.040(3) 0.033(2) 0.0071(19) 0.003(2) 0.017(2)
C22 0.024(3) 0.050(3) 0.025(2) 0.0010(19) -0.0062(19) 0.012(2)
C23 0.019(2) 0.031(3) 0.037(2) -0.0013(18) -0.0003(19) 0.014(2)
C24 0.037(3) 0.063(4) 0.035(3) 0.014(2) 0.002(2) 0.017(3)
C25 0.021(3) 0.051(3) 0.040(3) 0.001(2) -0.004(2) 0.007(2)
C26 0.020(2) 0.049(3) 0.028(2) 0.0097(19) 0.0083(19) 0.012(2)
C27 0.031(3) 0.053(3) 0.035(3) 0.008(2) 0.006(2) 0.021(2)
C28 0.035(3) 0.061(4) 0.043(3) 0.006(2) 0.011(2) 0.026(3)
C29 0.027(3) 0.068(4) 0.051(3) 0.005(3) 0.011(2) 0.015(3)
C30 0.030(3) 0.054(3) 0.046(3) 0.016(2) 0.012(2) 0.013(3)
C31 0.027(3) 0.048(3) 0.032(2) 0.012(2) 0.006(2) 0.017(2)
C32 0.041(3) 0.047(3) 0.060(3) 0.012(2) 0.018(3) 0.026(3)
C33 0.075(5) 0.070(4) 0.082(4) 0.027(3) 0.011(4) 0.038(4)
C34 0.100(6) 0.054(4) 0.082(4) 0.007(3) -0.015(4) 0.020(4)
C35 0.019(2) 0.043(3) 0.052(3) 0.017(2) 0.002(2) 0.010(2)
C36 0.031(3) 0.043(3) 0.065(3) 0.015(2) 0.011(2) 0.019(2)
C37 0.051(4) 0.062(4) 0.075(4) 0.032(3) 0.006(3) 0.024(3)
C38 0.020(2) 0.030(3) 0.032(2) 0.0060(18) -0.0013(19) 0.006(2)
C39 0.027(3) 0.038(3) 0.037(2) 0.0103(19) 0.006(2) 0.013(2)
C40 0.032(3) 0.048(3) 0.052(3) 0.014(2) 0.013(2) 0.015(2)
C41 0.039(3) 0.037(3) 0.053(3) 0.016(2) 0.013(2) 0.004(2)
C42 0.035(3) 0.028(3) 0.047(3) 0.010(2) -0.001(2) 0.007(2)
C43 0.025(3) 0.039(3) 0.039(3) 0.007(2) 0.001(2) 0.012(2)
C44 0.027(3) 0.046(3) 0.052(3) 0.019(2) 0.013(2) 0.019(2)
C45 0.040(3) 0.035(3) 0.065(3) 0.009(2) -0.005(3) 0.013(3)
C46 0.047(4) 0.067(4) 0.053(3) 0.013(3) 0.000(3) 0.029(3)
C47 0.042(3) 0.043(3) 0.081(4) 0.026(3) 0.019(3) 0.028(3)
C48 0.051(4) 0.098(5) 0.091(4) -0.033(4) -0.027(3) 0.047(4)
C49 0.136(8) 0.214(10) 0.066(4) -0.042(5) -0.025(5) 0.140(8)
Al2 0.0163(7) 0.0303(7) 0.0316(7) 0.0057(5) 0.0000(5) 0.0098(6)
N3 0.018(2) 0.033(2) 0.0338(19) 0.0067(15) 0.0020(15) 0.0117(16)
N4 0.0162(19) 0.027(2) 0.0308(18) 0.0048(14) 0.0015(15) 0.0063(16)
C51 0.021(2) 0.038(3) 0.035(2) 0.0033(19) 0.0030(19) 0.012(2)
C52 0.016(2) 0.038(3) 0.040(2) 0.0043(19) 0.0033(19) 0.012(2)
C53 0.022(2) 0.025(2) 0.036(2) -0.0029(17) -0.0023(19) 0.0101(19)
C54 0.033(3) 0.049(3) 0.051(3) 0.017(2) 0.012(2) 0.021(2)
C55 0.028(3) 0.036(3) 0.043(3) 0.0087(19) 0.004(2) 0.019(2)
C56 0.019(2) 0.042(3) 0.030(2) 0.0098(19) 0.0052(18) 0.016(2)
C57 0.028(3) 0.046(3) 0.041(3) 0.008(2) 0.001(2) 0.020(2)
C58 0.030(3) 0.069(4) 0.031(2) 0.004(2) 0.001(2) 0.020(3)
C59 0.032(3) 0.070(4) 0.040(3) 0.022(2) 0.007(2) 0.026(3)
C60 0.024(3) 0.055(3) 0.042(3) 0.018(2) 0.007(2) 0.017(2)
C61 0.020(2) 0.048(3) 0.034(2) 0.013(2) 0.0106(19) 0.020(2)
C62 0.044(4) 0.046(3) 0.054(3) -0.002(2) -0.018(3) 0.017(3)
C63 0.055(4) 0.050(4) 0.083(4) 0.017(3) -0.005(3) 0.004(3)
C64 0.096(6) 0.071(5) 0.117(6) -0.010(4) 0.018(5) 0.047(5)
C65 0.032(3) 0.033(3) 0.041(3) 0.0110(19) 0.002(2) 0.014(2)
C66 0.038(3) 0.051(3) 0.063(3) 0.003(2) 0.012(3) 0.010(3)
C67 0.039(3) 0.054(3) 0.051(3) 0.012(2) 0.015(3) 0.018(3)
C68 0.021(2) 0.029(2) 0.042(2) 0.0104(18) 0.009(2) 0.014(2)
C69 0.025(3) 0.033(3) 0.042(3) 0.0086(19) 0.005(2) 0.017(2)
C70 0.038(3) 0.044(3) 0.053(3) 0.022(2) 0.007(2) 0.027(3)
C71 0.051(4) 0.038(3) 0.061(3) 0.024(2) 0.024(3) 0.023(3)
C72 0.034(3) 0.033(3) 0.062(3) 0.010(2) 0.010(3) 0.012(2)
C73 0.027(3) 0.029(3) 0.052(3) 0.008(2) 0.006(2) 0.015(2)
C74 0.027(3) 0.050(3) 0.032(2) 0.010(2) 0.000(2) 0.012(2)
C75 0.036(3) 0.048(3) 0.045(3) 0.008(2) -0.002(2) 0.014(3)
C76 0.034(3) 0.075(4) 0.058(3) 0.008(3) -0.003(3) 0.027(3)
C77 0.029(3) 0.031(3) 0.057(3) 0.005(2) -0.002(2) 0.005(2)
C78 0.030(3) 0.062(4) 0.089(4) 0.001(3) -0.005(3) 0.001(3)
C79 0.056(4) 0.061(4) 0.061(3) -0.003(3) 0.001(3) 0.025(3)
C81 0.062(4) 0.052(4) 0.069(4) 0.007(3) 0.008(3) 0.028(3)
C82 0.123(7) 0.074(5) 0.053(4) 0.002(3) 0.014(4) 0.054(5)
C83 0.173(9) 0.088(5) 0.079(4) 0.037(4) 0.038(5) 0.075(6)
C91 0.076(8) 0.177(12) 0.283(17) 0.073(11) 0.035(10) 0.004(8)
C92 0.215(19) 0.200(16) 0.194(14) 0.096(12) 0.018(12) 0.034(14)
C93 0.134(13) 0.123(12) 0.34(3) 0.098(13) -0.074(14) -0.010(9)
C94 0.43(4) 0.26(2) 0.25(2) 0.21(2) -0.10(2) -0.08(2)
C95 0.197(15) 0.203(14) 0.143(10) 0.101(10) -0.053(10) -0.034(12)
C96 0.32(2) 0.148(10) 0.095(7) -0.001(6) 0.037(9) -0.088(11)

loop_
_atom_type_symbol
_atom_type_description
_atom_type_scat_dispersion_real
_atom_type_scat_dispersion_imag
_atom_type_scat_source
C C 0.0033 0.0016 'International Tables Vol C Tables 4.2.6.8 and 6.1.1.4'
H H 0.0000 0.0000 'International Tables Vol C Tables 4.2.6.8 and 6.1.1.4'
Al Al 0.0645 0.0514 'International Tables Vol C Tables 4.2.6.8 and 6.1.1.4'
N N 0.0061 0.0033 'International Tables Vol C Tables 4.2.6.8 and 6.1.1.4'
P P 0.1023 0.0942 'International Tables Vol C Tables 4.2.6.8 and 6.1.1.4'
Pd Pd -0.9988 1.0072 'International Tables Vol C Tables 4.2.6.8 and 6.1.1.4'

loop_
_exptl_crystal_face_index_h
_exptl_crystal_face_index_k
_exptl_crystal_face_index_l
_exptl_crystal_face_perp_dist
0 0 -1 0.0558
0 5 -4 0.0881
5 0 -3 0.1745
-5 0 3 0.1745
0 -5 4 0.0487
0 0 1 0.0338
-1 -1 -5 0.0647
-1 0 5 0.0473

loop_
_geom_angle_atom_site_label_1
_geom_angle_atom_site_label_2
_geom_angle_atom_site_label_3
_geom_angle
_geom_angle_site_symmetry_1
_geom_angle_site_symmetry_3
Al2 Pd1 Al1 111.53(5) . .
Al2 Pd1 P1 124.15(4) . .
Al1 Pd1 P1 124.32(4) . .
C1 P1 C13 100.5(2) . .
C1 P1 C7 98.5(2) . .
C13 P1 C7 106.3(2) . .
C1 P1 Pd1 116.79(15) . .
C13 P1 Pd1 113.52(14) . .
C7 P1 Pd1 118.77(17) . .
C6 C1 C2 109.0(4) . .
C6 C1 P1 111.3(3) . .
C2 C1 P1 115.0(3) . .
C6 C1 H1 107.1 . .
C2 C1 H1 107.1 . .
P1 C1 H1 107.1 . .
C3 C2 C1 110.2(4) . .
C3 C2 H2A 109.6 . .
C1 C2 H2A 109.6 . .
C3 C2 H2B 109.6 . .
C1 C2 H2B 109.6 . .
H2A C2 H2B 108.1 . .
C4 C3 C2 111.3(4) . .
C4 C3 H3A 109.4 . .
C2 C3 H3A 109.4 . .
C4 C3 H3B 109.4 . .
C2 C3 H3B 109.4 . .
H3A C3 H3B 108.0 . .
C3 C4 C5 111.9(4) . .
C3 C4 H4A 109.2 . .
C5 C4 H4A 109.2 . .
C3 C4 H4B 109.2 . .
C5 C4 H4B 109.2 . .
H4A C4 H4B 107.9 . .
C4 C5 C6 111.4(4) . .
C4 C5 H5A 109.3 . .
C6 C5 H5A 109.3 . .
C4 C5 H5B 109.3 . .
C6 C5 H5B 109.3 . .
H5A C5 H5B 108.0 . .
C5 C6 C1 111.7(4) . .
C5 C6 H6A 109.3 . .
C1 C6 H6A 109.3 . .
C5 C6 H6B 109.3 . .
C1 C6 H6B 109.3 . .
H6A C6 H6B 107.9 . .
C12 C7 C8 113.5(4) . .
C12 C7 P1 113.5(3) . .
C8 C7 P1 119.1(3) . .
C12 C7 H7 102.6 . .
C8 C7 H7 102.6 . .
P1 C7 H7 102.6 . .
C7 C8 C9 111.3(4) . .
C7 C8 H8A 109.4 . .
C9 C8 H8A 109.4 . .
C7 C8 H8B 109.4 . .
C9 C8 H8B 109.4 . .
H8A C8 H8B 108.0 . .
C10 C9 C8 113.2(5) . .
C10 C9 H9A 108.9 . .
C8 C9 H9A 108.9 . .
C10 C9 H9B 108.9 . .
C8 C9 H9B 108.9 . .
H9A C9 H9B 107.8 . .
C9 C10 C11 113.1(5) . .
C9 C10 H10A 109.0 . .
C11 C10 H10A 109.0 . .
C9 C10 H10B 109.0 . .
C11 C10 H10B 109.0 . .
H10A C10 H10B 107.8 . .
C10 C11 C12 113.0(4) . .
C10 C11 H11A 109.0 . .
C12 C11 H11A 109.0 . .
C10 C11 H11B 109.0 . .
C12 C11 H11B 109.0 . .
H11A C11 H11B 107.8 . .
C7 C12 C11 112.4(5) . .
C7 C12 H12A 109.1 . .
C11 C12 H12A 109.1 . .
C7 C12 H12B 109.1 . .
C11 C12 H12B 109.1 . .
H12A C12 H12B 107.9 . .
C14 C13 C18 109.9(4) . .
C14 C13 P1 112.6(3) . .
C18 C13 P1 118.2(3) . .
C14 C13 H13 105.0 . .
C18 C13 H13 105.0 . .
P1 C13 H13 105.0 . .
C15 C14 C13 112.4(4) . .
C15 C14 H14A 109.1 . .
C13 C14 H14A 109.1 . .
C15 C14 H14B 109.1 . .
C13 C14 H14B 109.1 . .
H14A C14 H14B 107.9 . .
C14 C15 C16 111.5(4) . .
C14 C15 H15A 109.3 . .
C16 C15 H15A 109.3 . .
C14 C15 H15B 109.3 . .
C16 C15 H15B 109.3 . .
H15A C15 H15B 108.0 . .
C17 C16 C15 110.4(4) . .
C17 C16 H16A 109.6 . .
C15 C16 H16A 109.6 . .
C17 C16 H16B 109.6 . .
C15 C16 H16B 109.6 . .
H16A C16 H16B 108.1 . .
C16 C17 C18 112.2(4) . .
C16 C17 H17A 109.2 . .
C18 C17 H17A 109.2 . .
C16 C17 H17B 109.2 . .
C18 C17 H17B 109.2 . .
H17A C17 H17B 107.9 . .
C17 C18 C13 110.6(4) . .
C17 C18 H18A 109.5 . .
C13 C18 H18A 109.5 . .
C17 C18 H18B 109.5 . .
C13 C18 H18B 109.5 . .
H18A C18 H18B 108.1 . .
N1 Al1 N2 89.38(14) . .
N1 Al1 Pd1 128.46(12) . .
N2 Al1 Pd1 140.29(11) . .
C21 N1 C26 114.8(3) . .
C21 N1 Al1 126.9(3) . .
C26 N1 Al1 118.3(3) . .
C23 N2 C38 114.9(3) . .
C23 N2 Al1 126.6(3) . .
C38 N2 Al1 118.4(2) . .
N1 C21 C22 123.0(4) . .
N1 C21 C24 120.5(4) . .
C22 C21 C24 116.3(4) . .
C23 C22 C21 126.6(4) . .
C23 C22 H22 116.7 . .
C21 C22 H22 116.7 . .
N2 C23 C22 123.7(4) . .
N2 C23 C25 121.5(4) . .
C22 C23 C25 114.8(4) . .
C21 C24 H24A 109.5 . .
C21 C24 H24B 109.5 . .
H24A C24 H24B 109.5 . .
C21 C24 H24C 109.5 . .
H24A C24 H24C 109.5 . .
H24B C24 H24C 109.5 . .
C23 C25 H25A 109.5 . .
C23 C25 H25B 109.5 . .
H25A C25 H25B 109.5 . .
C23 C25 H25C 109.5 . .
H25A C25 H25C 109.5 . .
H25B C25 H25C 109.5 . .
C31 C26 C27 121.8(4) . .
C31 C26 N1 119.9(4) . .
C27 C26 N1 118.1(4) . .
C28 C27 C26 118.1(4) . .
C28 C27 C32 120.1(5) . .
C26 C27 C32 121.8(4) . .
C29 C28 C27 120.7(5) . .
C29 C28 H28 119.7 . .
C27 C28 H28 119.7 . .
C30 C29 C28 120.5(5) . .
C30 C29 H29 119.8 . .
C28 C29 H29 119.8 . .
C29 C30 C31 121.0(5) . .
C29 C30 H30 119.5 . .
C31 C30 H30 119.5 . .
C26 C31 C30 117.9(4) . .
C26 C31 C35 121.9(4) . .
C30 C31 C35 120.2(4) . .
C34 C32 C33 110.0(5) . .
C34 C32 C27 113.0(4) . .
C33 C32 C27 113.1(5) . .
C34 C32 H32 106.7 . .
C33 C32 H32 106.7 . .
C27 C32 H32 106.7 . .
C32 C33 H33A 109.5 . .
C32 C33 H33B 109.5 . .
H33A C33 H33B 109.5 . .
C32 C33 H33C 109.5 . .
H33A C33 H33C 109.5 . .
H33B C33 H33C 109.5 . .
C32 C34 H34A 109.5 . .
C32 C34 H34B 109.5 . .
H34A C34 H34B 109.5 . .
C32 C34 H34C 109.5 . .
H34A C34 H34C 109.5 . .
H34B C34 H34C 109.5 . .
C31 C35 C36 109.5(4) . .
C31 C35 C37 113.7(4) . .
C36 C35 C37 111.4(4) . .
C31 C35 H35 107.3 . .
C36 C35 H35 107.3 . .
C37 C35 H35 107.3 . .
C35 C36 H36A 109.5 . .
C35 C36 H36B 109.5 . .
H36A C36 H36B 109.5 . .
C35 C36 H36C 109.5 . .
H36A C36 H36C 109.5 . .
H36B C36 H36C 109.5 . .
C35 C37 H37A 109.5 . .
C35 C37 H37B 109.5 . .
H37A C37 H37B 109.5 . .
C35 C37 H37C 109.5 . .
H37A C37 H37C 109.5 . .
H37B C37 H37C 109.5 . .
C43 C38 C39 120.7(4) . .
C43 C38 N2 119.1(4) . .
C39 C38 N2 120.1(4) . .
C40 C39 C38 118.0(4) . .
C40 C39 C44 119.1(4) . .
C38 C39 C44 123.0(4) . .
C41 C40 C39 121.7(5) . .
C41 C40 H40 119.1 . .
C39 C40 H40 119.1 . .
C40 C41 C42 120.5(4) . .
C40 C41 H41 119.7 . .
C42 C41 H41 119.7 . .
C41 C42 C43 120.3(4) . .
C41 C42 H42 119.9 . .
C43 C42 H42 119.9 . .
C42 C43 C38 118.8(4) . .
C42 C43 C47 118.7(4) . .
C38 C43 C47 122.4(4) . .
C39 C44 C45 111.7(4) . .
C39 C44 C46 113.1(4) . .
C45 C44 C46 108.6(4) . .
C39 C44 H44 107.7 . .
C45 C44 H44 107.7 . .
C46 C44 H44 107.7 . .
C44 C45 H45A 109.5 . .
C44 C45 H45B 109.5 . .
H45A C45 H45B 109.5 . .
C44 C45 H45C 109.5 . .
H45A C45 H45C 109.5 . .
H45B C45 H45C 109.5 . .
C44 C46 H46A 109.5 . .
C44 C46 H46B 109.5 . .
H46A C46 H46B 109.5 . .
C44 C46 H46C 109.5 . .
H46A C46 H46C 109.5 . .
H46B C46 H46C 109.5 . .
C49 C47 C48 108.9(5) . .
C49 C47 C43 112.8(5) . .
C48 C47 C43 113.4(5) . .
C49 C47 H47 107.1 . .
C48 C47 H47 107.1 . .
C43 C47 H47 107.1 . .
C47 C48 H48A 109.5 . .
C47 C48 H48B 109.5 . .
H48A C48 H48B 109.5 . .
C47 C48 H48C 109.5 . .
H48A C48 H48C 109.5 . .
H48B C48 H48C 109.5 . .
C47 C49 H49A 109.5 . .
C47 C49 H49B 109.5 . .
H49A C49 H49B 109.5 . .
C47 C49 H49C 109.5 . .
H49A C49 H49C 109.5 . .
H49B C49 H49C 109.5 . .
N3 Al2 N4 89.83(14) . .
N3 Al2 Pd1 130.84(12) . .
N4 Al2 Pd1 138.23(10) . .
C51 N3 C56 115.3(3) . .
C51 N3 Al2 126.4(3) . .
C56 N3 Al2 118.3(3) . .
C53 N4 C68 115.7(4) . .
C53 N4 Al2 126.4(3) . .
C68 N4 Al2 117.8(3) . .
N3 C51 C52 122.9(4) . .
N3 C51 C54 120.5(4) . .
C52 C51 C54 116.5(4) . .
C53 C52 C51 126.8(4) . .
C53 C52 H52 116.6 . .
C51 C52 H52 116.6 . .
N4 C53 C52 123.4(4) . .
N4 C53 C55 120.2(4) . .
C52 C53 C55 116.4(4) . .
C51 C54 H54A 109.5 . .
C51 C54 H54B 109.5 . .
H54A C54 H54B 109.5 . .
C51 C54 H54C 109.5 . .
H54A C54 H54C 109.5 . .
H54B C54 H54C 109.5 . .
C53 C55 H55A 109.5 . .
C53 C55 H55B 109.5 . .
H55A C55 H55B 109.5 . .
C53 C55 H55C 109.5 . .
H55A C55 H55C 109.5 . .
H55B C55 H55C 109.5 . .
C61 C56 C57 121.5(4) . .
C61 C56 N3 120.7(4) . .
C57 C56 N3 117.8(4) . .
C58 C57 C56 118.2(4) . .
C58 C57 C62 118.7(4) . .
C56 C57 C62 123.1(4) . .
C59 C58 C57 121.4(4) . .
C59 C58 H58 119.3 . .
C57 C58 H58 119.3 . .
C58 C59 C60 120.0(4) . .
C58 C59 H59 120.0 . .
C60 C59 H59 120.0 . .
C59 C60 C61 120.6(5) . .
C59 C60 H60 119.7 . .
C61 C60 H60 119.7 . .
C56 C61 C60 118.2(4) . .
C56 C61 C65 124.3(4) . .
C60 C61 C65 117.4(4) . .
C57 C62 C64 113.4(5) . .
C57 C62 C63 110.1(5) . .
C64 C62 C63 108.9(5) . .
C57 C62 H62 108.1 . .
C64 C62 H62 108.1 . .
C63 C62 H62 108.1 . .
C62 C63 H63A 109.5 . .
C62 C63 H63B 109.5 . .
H63A C63 H63B 109.5 . .
C62 C63 H63C 109.5 . .
H63A C63 H63C 109.5 . .
H63B C63 H63C 109.5 . .
C62 C64 H64A 109.5 . .
C62 C64 H64B 109.5 . .
H64A C64 H64B 109.5 . .
C62 C64 H64C 109.5 . .
H64A C64 H64C 109.5 . .
H64B C64 H64C 109.5 . .
C61 C65 C67 111.0(4) . .
C61 C65 C66 111.7(4) . .
C67 C65 C66 111.1(4) . .
C61 C65 H65 107.6 . .
C67 C65 H65 107.6 . .
C66 C65 H65 107.6 . .
C65 C66 H66A 109.5 . .
C65 C66 H66B 109.5 . .
H66A C66 H66B 109.5 . .
C65 C66 H66C 109.5 . .
H66A C66 H66C 109.5 . .
H66B C66 H66C 109.5 . .
C65 C67 H67A 109.5 . .
C65 C67 H67B 109.5 . .
H67A C67 H67B 109.5 . .
C65 C67 H67C 109.5 . .
H67A C67 H67C 109.5 . .
H67B C67 H67C 109.5 . .
C73 C68 C69 121.4(4) . .
C73 C68 N4 118.5(4) . .
C69 C68 N4 120.2(4) . .
C70 C69 C68 117.4(4) . .
C70 C69 C74 119.7(4) . .
C68 C69 C74 123.0(4) . .
C71 C70 C69 121.6(4) . .
C71 C70 H70 119.2 . .
C69 C70 H70 119.2 . .
C72 C71 C70 119.9(4) . .
C72 C71 H71 120.0 . .
C70 C71 H71 120.0 . .
C71 C72 C73 121.8(5) . .
C71 C72 H72 119.1 . .
C73 C72 H72 119.1 . .
C72 C73 C68 117.9(4) . .
C72 C73 C77 120.5(4) . .
C68 C73 C77 121.5(4) . .
C69 C74 C75 109.8(4) . .
C69 C74 C76 113.3(4) . .
C75 C74 C76 109.8(4) . .
C69 C74 H74 107.9 . .
C75 C74 H74 107.9 . .
C76 C74 H74 107.9 . .
C74 C75 H75A 109.5 . .
C74 C75 H75B 109.5 . .
H75A C75 H75B 109.5 . .
C74 C75 H75C 109.5 . .
H75A C75 H75C 109.5 . .
H75B C75 H75C 109.5 . .
C74 C76 H76A 109.5 . .
C74 C76 H76B 109.5 . .
H76A C76 H76B 109.5 . .
C74 C76 H76C 109.5 . .
H76A C76 H76C 109.5 . .
H76B C76 H76C 109.5 . .
C73 C77 C79 110.9(4) . .
C73 C77 C78 113.3(4) . .
C79 C77 C78 110.1(4) . .
C73 C77 H77 107.4 . .
C79 C77 H77 107.4 . .
C78 C77 H77 107.4 . .
C77 C78 H78A 109.5 . .
C77 C78 H78B 109.5 . .
H78A C78 H78B 109.5 . .
C77 C78 H78C 109.5 . .
H78A C78 H78C 109.5 . .
H78B C78 H78C 109.5 . .
C77 C79 H79A 109.5 . .
C77 C79 H79B 109.5 . .
H79A C79 H79B 109.5 . .
C77 C79 H79C 109.5 . .
H79A C79 H79C 109.5 . .
H79B C79 H79C 109.5 . .
C82 C81 C81 115.2(6) . 2_685
C82 C81 H81A 108.5 . .
C81 C81 H81A 108.5 2_685 .
C82 C81 H81B 108.5 . .
C81 C81 H81B 108.5 2_685 .
H81A C81 H81B 107.5 . .
C81 C82 C83 113.7(5) . .
C81 C82 H82A 108.8 . .
C83 C82 H82A 108.8 . .
C81 C82 H82B 108.8 . .
C83 C82 H82B 108.8 . .
H82A C82 H82B 107.7 . .
C82 C83 H83A 109.5 . .
C82 C83 H83B 109.5 . .
H83A C83 H83B 109.5 . .
C82 C83 H83C 109.5 . .
H83A C83 H83C 109.5 . .
H83B C83 H83C 109.5 . .
C92 C91 H91A 109.5 . .
C92 C91 H91B 109.5 . .
H91A C91 H91B 109.5 . .
C92 C91 H91C 109.5 . .
H91A C91 H91C 109.5 . .
H91B C91 H91C 109.5 . .
C91 C92 C93 116.4(15) . .
C91 C92 H92A 108.2 . .
C93 C92 H92A 108.2 . .
C91 C92 H92B 108.2 . .
C93 C92 H92B 108.2 . .
H92A C92 H92B 107.3 . .
C94 C93 C92 115.0(15) . .
C94 C93 H93A 108.5 . .
C92 C93 H93A 108.5 . .
C94 C93 H93B 108.5 . .
C92 C93 H93B 108.5 . .
H93A C93 H93B 107.5 . .
C93 C94 C95 100.9(13) . .
C93 C94 H94A 111.6 . .
C95 C94 H94A 111.6 . .
C93 C94 H94B 111.6 . .
C95 C94 H94B 111.6 . .
H94A C94 H94B 109.4 . .
C96 C95 C94 104.2(13) . .
C96 C95 H95A 110.9 . .
C94 C95 H95A 110.9 . .
C96 C95 H95B 110.9 . .
C94 C95 H95B 110.9 . .
H95A C95 H95B 108.9 . .
C95 C96 H96A 109.5 . .
C95 C96 H96B 109.5 . .
H96A C96 H96B 109.5 . .
C95 C96 H96C 109.5 . .
H96A C96 H96C 109.5 . .
H96B C96 H96C 109.5 . .

loop_
_geom_bond_atom_site_label_1
_geom_bond_atom_site_label_2
_geom_bond_distance
_geom_bond_site_symmetry_2
Pd1 Al2 2.3617(13) .
Pd1 Al1 2.3758(12) .
Pd1 P1 2.3797(12) .
P1 C1 1.858(4) .
P1 C13 1.860(4) .
P1 C7 1.897(4) .
C1 C6 1.534(6) .
C1 C2 1.536(6) .
C1 H1 1.0000 .
C2 C3 1.531(6) .
C2 H2A 0.9900 .
C2 H2B 0.9900 .
C3 C4 1.510(7) .
C3 H3A 0.9900 .
C3 H3B 0.9900 .
C4 C5 1.520(8) .
C4 H4A 0.9900 .
C4 H4B 0.9900 .
C5 C6 1.526(7) .
C5 H5A 0.9900 .
C5 H5B 0.9900 .
C6 H6A 0.9900 .
C6 H6B 0.9900 .
C7 C12 1.466(7) .
C7 C8 1.532(6) .
C7 H7 1.0000 .
C8 C9 1.544(7) .
C8 H8A 0.9900 .
C8 H8B 0.9900 .
C9 C10 1.401(8) .
C9 H9A 0.9900 .
C9 H9B 0.9900 .
C10 C11 1.505(8) .
C10 H10A 0.9900 .
C10 H10B 0.9900 .
C11 C12 1.541(7) .
C11 H11A 0.9900 .
C11 H11B 0.9900 .
C12 H12A 0.9900 .
C12 H12B 0.9900 .
C13 C14 1.534(6) .
C13 C18 1.542(6) .
C13 H13 1.0000 .
C14 C15 1.522(6) .
C14 H14A 0.9900 .
C14 H14B 0.9900 .
C15 C16 1.531(7) .
C15 H15A 0.9900 .
C15 H15B 0.9900 .
C16 C17 1.512(7) .
C16 H16A 0.9900 .
C16 H16B 0.9900 .
C17 C18 1.512(6) .
C17 H17A 0.9900 .
C17 H17B 0.9900 .
C18 H18A 0.9900 .
C18 H18B 0.9900 .
Al1 N1 1.988(3) .
Al1 N2 2.010(4) .
N1 C21 1.335(5) .
N1 C26 1.453(5) .
N2 C23 1.330(5) .
N2 C38 1.452(5) .
C21 C22 1.392(6) .
C21 C24 1.524(6) .
C22 C23 1.386(6) .
C22 H22 0.9500 .
C23 C25 1.514(6) .
C24 H24A 0.9800 .
C24 H24B 0.9800 .
C24 H24C 0.9800 .
C25 H25A 0.9800 .
C25 H25B 0.9800 .
C25 H25C 0.9800 .
C26 C31 1.396(6) .
C26 C27 1.398(6) .
C27 C28 1.390(6) .
C27 C32 1.524(7) .
C28 C29 1.385(7) .
C28 H28 0.9500 .
C29 C30 1.368(7) .
C29 H29 0.9500 .
C30 C31 1.399(6) .
C30 H30 0.9500 .
C31 C35 1.512(6) .
C32 C34 1.489(7) .
C32 C33 1.518(7) .
C32 H32 1.0000 .
C33 H33A 0.9800 .
C33 H33B 0.9800 .
C33 H33C 0.9800 .
C34 H34A 0.9800 .
C34 H34B 0.9800 .
C34 H34C 0.9800 .
C35 C36 1.530(6) .
C35 C37 1.537(6) .
C35 H35 1.0000 .
C36 H36A 0.9800 .
C36 H36B 0.9800 .
C36 H36C 0.9800 .
C37 H37A 0.9800 .
C37 H37B 0.9800 .
C37 H37C 0.9800 .
C38 C43 1.402(6) .
C38 C39 1.407(6) .
C39 C40 1.386(6) .
C39 C44 1.511(6) .
C40 C41 1.364(6) .
C40 H40 0.9500 .
C41 C42 1.377(7) .
C41 H41 0.9500 .
C42 C43 1.394(6) .
C42 H42 0.9500 .
C43 C47 1.513(7) .
C44 C45 1.516(6) .
C44 C46 1.544(7) .
C44 H44 1.0000 .
C45 H45A 0.9800 .
C45 H45B 0.9800 .
C45 H45C 0.9800 .
C46 H46A 0.9800 .
C46 H46B 0.9800 .
C46 H46C 0.9800 .
C47 C49 1.496(8) .
C47 C48 1.502(7) .
C47 H47 1.0000 .
C48 H48A 0.9800 .
C48 H48B 0.9800 .
C48 H48C 0.9800 .
C49 H49A 0.9800 .
C49 H49B 0.9800 .
C49 H49C 0.9800 .
Al2 N3 1.982(3) .
Al2 N4 1.994(4) .
N3 C51 1.333(5) .
N3 C56 1.455(5) .
N4 C53 1.341(5) .
N4 C68 1.451(5) .
C51 C52 1.395(6) .
C51 C54 1.506(6) .
C52 C53 1.378(6) .
C52 H52 0.9500 .
C53 C55 1.514(6) .
C54 H54A 0.9800 .
C54 H54B 0.9800 .
C54 H54C 0.9800 .
C55 H55A 0.9800 .
C55 H55B 0.9800 .
C55 H55C 0.9800 .
C56 C61 1.384(6) .
C56 C57 1.396(6) .
C57 C58 1.389(6) .
C57 C62 1.515(7) .
C58 C59 1.369(7) .
C58 H58 0.9500 .
C59 C60 1.375(7) .
C59 H59 0.9500 .
C60 C61 1.407(6) .
C60 H60 0.9500 .
C61 C65 1.510(6) .
C62 C64 1.520(7) .
C62 C63 1.529(8) .
C62 H62 1.0000 .
C63 H63A 0.9800 .
C63 H63B 0.9800 .
C63 H63C 0.9800 .
C64 H64A 0.9800 .
C64 H64B 0.9800 .
C64 H64C 0.9800 .
C65 C67 1.518(6) .
C65 C66 1.526(6) .
C65 H65 1.0000 .
C66 H66A 0.9800 .
C66 H66B 0.9800 .
C66 H66C 0.9800 .
C67 H67A 0.9800 .
C67 H67B 0.9800 .
C67 H67C 0.9800 .
C68 C73 1.406(6) .
C68 C69 1.408(6) .
C69 C70 1.399(6) .
C69 C74 1.511(6) .
C70 C71 1.373(7) .
C70 H70 0.9500 .
C71 C72 1.369(6) .
C71 H71 0.9500 .
C72 C73 1.385(6) .
C72 H72 0.9500 .
C73 C77 1.519(6) .
C74 C75 1.531(6) .
C74 C76 1.539(6) .
C74 H74 1.0000 .
C75 H75A 0.9800 .
C75 H75B 0.9800 .
C75 H75C 0.9800 .
C76 H76A 0.9800 .
C76 H76B 0.9800 .
C76 H76C 0.9800 .
C77 C79 1.525(7) .
C77 C78 1.545(7) .
C77 H77 1.0000 .
C78 H78A 0.9800 .
C78 H78B 0.9800 .
C78 H78C 0.9800 .
C79 H79A 0.9800 .
C79 H79B 0.9800 .
C79 H79C 0.9800 .
C81 C82 1.490(7) .
C81 C81 1.512(10) 2_685
C81 H81A 0.9900 .
C81 H81B 0.9900 .
C82 C83 1.516(8) .
C82 H82A 0.9900 .
C82 H82B 0.9900 .
C83 H83A 0.9800 .
C83 H83B 0.9800 .
C83 H83C 0.9800 .
C91 C92 1.422(12) .
C91 H91A 0.9800 .
C91 H91B 0.9800 .
C91 H91C 0.9800 .
C92 C93 1.514(14) .
C92 H92A 0.9900 .
C92 H92B 0.9900 .
C93 C94 1.435(15) .
C93 H93A 0.9900 .
C93 H93B 0.9900 .
C94 C95 1.511(16) .
C94 H94A 0.9900 .
C94 H94B 0.9900 .
C95 C96 1.509(13) .
C95 H95A 0.9900 .
C95 H95B 0.9900 .
C96 H96A 0.9800 .
C96 H96B 0.9800 .
C96 H96C 0.9800 .

loop_
_geom_torsion_atom_site_label_1
_geom_torsion_atom_site_label_2
_geom_torsion_atom_site_label_3
_geom_torsion_atom_site_label_4
_geom_torsion
_geom_torsion_site_symmetry_1
C13 P1 C1 C6 -179.8(3) .
C7 P1 C1 C6 71.8(4) .
Pd1 P1 C1 C6 -56.6(3) .
C13 P1 C1 C2 -55.3(4) .
C7 P1 C1 C2 -163.7(4) .
Pd1 P1 C1 C2 68.0(4) .
C6 C1 C2 C3 -58.5(5) .
P1 C1 C2 C3 175.8(3) .
C1 C2 C3 C4 58.0(5) .
C2 C3 C4 C5 -54.9(6) .
C3 C4 C5 C6 53.1(6) .
C4 C5 C6 C1 -54.9(6) .
C2 C1 C6 C5 57.4(5) .
P1 C1 C6 C5 -174.7(4) .
C1 P1 C7 C12 165.8(4) .
C13 P1 C7 C12 62.2(5) .
Pd1 P1 C7 C12 -67.1(5) .
C1 P1 C7 C8 28.2(5) .
C13 P1 C7 C8 -75.4(5) .
Pd1 P1 C7 C8 155.3(4) .
C12 C7 C8 C9 49.1(7) .
P1 C7 C8 C9 -173.3(4) .
C7 C8 C9 C10 -52.6(8) .
C8 C9 C10 C11 54.6(9) .
C9 C10 C11 C12 -52.6(9) .
C8 C7 C12 C11 -47.9(7) .
P1 C7 C12 C11 172.1(4) .
C10 C11 C12 C7 48.6(8) .
C1 P1 C13 C14 176.4(3) .
C7 P1 C13 C14 -81.4(3) .
Pd1 P1 C13 C14 51.0(3) .
C1 P1 C13 C18 -53.8(3) .
C7 P1 C13 C18 48.4(4) .
Pd1 P1 C13 C18 -179.3(3) .
C18 C13 C14 C15 54.5(5) .
P1 C13 C14 C15 -171.6(3) .
C13 C14 C15 C16 -54.4(5) .
C14 C15 C16 C17 54.3(5) .
C15 C16 C17 C18 -56.8(5) .
C16 C17 C18 C13 57.9(5) .
C14 C13 C18 C17 -55.5(5) .
P1 C13 C18 C17 173.4(3) .
C26 N1 C21 C22 -167.8(4) .
Al1 N1 C21 C22 13.2(6) .
C26 N1 C21 C24 7.8(6) .
Al1 N1 C21 C24 -171.3(3) .
N1 C21 C22 C23 7.3(8) .
C24 C21 C22 C23 -168.4(4) .
C38 N2 C23 C22 176.5(4) .
Al1 N2 C23 C22 -0.5(6) .
C38 N2 C23 C25 -0.8(6) .
Al1 N2 C23 C25 -177.7(3) .
C21 C22 C23 N2 -13.9(7) .
C21 C22 C23 C25 163.5(5) .
C21 N1 C26 C31 -80.8(5) .
Al1 N1 C26 C31 98.4(4) .
C21 N1 C26 C27 95.2(5) .
Al1 N1 C26 C27 -85.7(4) .
C31 C26 C27 C28 2.3(7) .
N1 C26 C27 C28 -173.6(4) .
C31 C26 C27 C32 -178.2(4) .
N1 C26 C27 C32 6.0(6) .
C26 C27 C28 C29 0.0(7) .
C32 C27 C28 C29 -179.6(4) .
C27 C28 C29 C30 -1.9(7) .
C28 C29 C30 C31 1.6(7) .
C27 C26 C31 C30 -2.5(6) .
N1 C26 C31 C30 173.3(4) .
C27 C26 C31 C35 175.8(4) .
N1 C26 C31 C35 -8.4(6) .
C29 C30 C31 C26 0.6(7) .
C29 C30 C31 C35 -177.8(4) .
C28 C27 C32 C34 96.1(6) .
C26 C27 C32 C34 -83.5(6) .
C28 C27 C32 C33 -29.9(6) .
C26 C27 C32 C33 150.6(5) .
C26 C31 C35 C36 -95.2(5) .
C30 C31 C35 C36 83.1(5) .
C26 C31 C35 C37 139.6(4) .
C30 C31 C35 C37 -42.2(6) .
C23 N2 C38 C43 -94.7(5) .
Al1 N2 C38 C43 82.5(4) .
C23 N2 C38 C39 81.3(5) .
Al1 N2 C38 C39 -101.5(4) .
C43 C38 C39 C40 0.7(6) .
N2 C38 C39 C40 -175.3(4) .
C43 C38 C39 C44 179.3(4) .
N2 C38 C39 C44 3.4(6) .
C38 C39 C40 C41 0.9(7) .
C44 C39 C40 C41 -177.8(4) .
C39 C40 C41 C42 -1.5(7) .
C40 C41 C42 C43 0.5(7) .
C41 C42 C43 C38 1.1(7) .
C41 C42 C43 C47 179.8(5) .
C39 C38 C43 C42 -1.7(6) .
N2 C38 C43 C42 174.3(4) .
C39 C38 C43 C47 179.7(4) .
N2 C38 C43 C47 -4.3(6) .
C40 C39 C44 C45 -66.9(6) .
C38 C39 C44 C45 114.5(5) .
C40 C39 C44 C46 56.0(5) .
C38 C39 C44 C46 -122.6(5) .
C42 C43 C47 C49 -74.0(7) .
C38 C43 C47 C49 104.6(6) .
C42 C43 C47 C48 50.4(7) .
C38 C43 C47 C48 -131.0(5) .
C56 N3 C51 C52 -162.9(4) .
Al2 N3 C51 C52 15.4(6) .
C56 N3 C51 C54 15.1(6) .
Al2 N3 C51 C54 -166.5(3) .
N3 C51 C52 C53 6.0(7) .
C54 C51 C52 C53 -172.1(4) .
C68 N4 C53 C52 176.5(4) .
Al2 N4 C53 C52 -0.5(6) .
C68 N4 C53 C55 -2.4(5) .
Al2 N4 C53 C55 -179.4(3) .
C51 C52 C53 N4 -13.9(7) .
C51 C52 C53 C55 165.1(4) .
C51 N3 C56 C61 -98.1(5) .
Al2 N3 C56 C61 83.4(4) .
C51 N3 C56 C57 79.5(5) .
Al2 N3 C56 C57 -99.0(4) .
C61 C56 C57 C58 3.3(7) .
N3 C56 C57 C58 -174.3(4) .
C61 C56 C57 C62 -177.1(4) .
N3 C56 C57 C62 5.3(6) .
C56 C57 C58 C59 -3.4(7) .
C62 C57 C58 C59 177.1(5) .
C57 C58 C59 C60 0.9(7) .
C58 C59 C60 C61 1.6(7) .
C57 C56 C61 C60 -0.9(6) .
N3 C56 C61 C60 176.6(4) .
C57 C56 C61 C65 -178.7(4) .
N3 C56 C61 C65 -1.2(6) .
C59 C60 C61 C56 -1.7(6) .
C59 C60 C61 C65 176.3(4) .
C58 C57 C62 C64 49.3(7) .
C56 C57 C62 C64 -130.3(5) .
C58 C57 C62 C63 -73.1(6) .
C56 C57 C62 C63 107.4(5) .
C56 C61 C65 C67 -114.0(5) .
C60 C61 C65 C67 68.1(5) .
C56 C61 C65 C66 121.4(5) .
C60 C61 C65 C66 -56.5(5) .
C53 N4 C68 C73 -101.5(5) .
Al2 N4 C68 C73 75.8(4) .
C53 N4 C68 C69 77.4(5) .
Al2 N4 C68 C69 -105.3(4) .
C73 C68 C69 C70 2.6(6) .
N4 C68 C69 C70 -176.2(4) .
C73 C68 C69 C74 -175.7(4) .
N4 C68 C69 C74 5.4(6) .
C68 C69 C70 C71 -0.7(7) .
C74 C69 C70 C71 177.7(4) .
C69 C70 C71 C72 -1.0(7) .
C70 C71 C72 C73 0.9(7) .
C71 C72 C73 C68 1.0(7) .
C71 C72 C73 C77 178.0(4) .
C69 C68 C73 C72 -2.8(6) .
N4 C68 C73 C72 176.1(4) .
C69 C68 C73 C77 -179.7(4) .
N4 C68 C73 C77 -0.8(6) .
C70 C69 C74 C75 -75.7(5) .
C68 C69 C74 C75 102.6(5) .
C70 C69 C74 C76 47.5(6) .
C68 C69 C74 C76 -134.2(4) .
C72 C73 C77 C79 -89.1(5) .
C68 C73 C77 C79 87.7(5) .
C72 C73 C77 C78 35.3(6) .
C68 C73 C77 C78 -147.8(5) .
C81 C81 C82 C83 -176.9(7) 2_685
C91 C92 C93 C94 -171.7(15) .
C92 C93 C94 C95 -168.4(12) .
C93 C94 C95 C96 160.7(11) .

loop_
_exptl_oxdiff_crystal_face_indexfrac_h
_exptl_oxdiff_crystal_face_indexfrac_k
_exptl_oxdiff_crystal_face_indexfrac_l
_exptl_oxdiff_crystal_face_x
_exptl_oxdiff_crystal_face_y
_exptl_oxdiff_crystal_face_z
-0.0000 0.0000 -1.0000 0.0074 -0.0291 -0.0070
0.0000 5.0000 -4.0000 -0.1776 -0.0900 -0.1942
5.0000 0.0000 -3.0000 0.1072 0.0470 -0.2614
-5.0000 -0.0000 3.0000 -0.1072 -0.0470 0.2614
-0.0000 -5.0000 4.0000 0.1776 0.0900 0.1942
0.0000 -0.0000 1.0000 -0.0074 0.0291 0.0070
-1.0000 -1.0000 -5.0000 0.0611 -0.1778 0.0461
-1.0000 -0.0000 5.0000 -0.0538 0.1188 0.0832
